data_1521805
loop_
_publ_author_name
'Radosavljevic, I.'
'Sleight, A.W.'

_publ_section_title
;
 Variable temperature X-ray diffraction study of bismuth magnesium
 vanadate, Bi Mg2 V O6
;
_journal_name_full 'Journal of Solid State Chemistry'
_journal_page_first 143
_journal_page_last 148
_journal_volume 149
_journal_year 2000
_chemical_formula_sum 'Bi Mg2 O6 V'
_chemical_name_systematic 'Bi Mg2 (V O6)'
_space_group_IT_number 62
_symmetry_space_group_name_Hall '-P 2n 2a'
_symmetry_space_group_name_H-M 'P m c n'
_cell_angle_alpha 90
_cell_angle_beta 90
_cell_angle_gamma 90
_cell_formula_units_Z 4
_cell_length_a 5.4411
_cell_length_b 7.9142
_cell_length_c 12.2313
_cell_volume 526.704
_citation_journal_id_ASTM JSSCBI
_cod_data_source_file Radosavljevic_JSSCBI_2000_1724.cif
_cod_data_source_block Bi1Mg2O6V1
_cod_original_cell_volume 526.7037
_cod_original_sg_symbol_Hall '-P 2ac 2n (y,z,x)'
_cod_original_formula_sum 'Bi1 Mg2 O6 V1'
_cod_database_code 1521805

loop_
_symmetry_equiv_pos_as_xyz
x,y,z
-x,y+1/2,-z+1/2
-x+1/2,-y+1/2,z+1/2
x+1/2,-y,-z
-x,-y,-z
x,-y-1/2,z-1/2
x-1/2,y-1/2,-z-1/2
-x-1/2,y,z

loop_
_atom_site_label
_atom_site_type_symbol
_atom_site_fract_x
_atom_site_fract_y
_atom_site_fract_z
_atom_site_occupancy
_atom_site_U_iso_or_equiv
O2 O-2 0.001 0.165 0.9955 1 0.0
Mg1 Mg+2 0.75 0.304 0.0856 1 0.0
O4 O-2 0.75 0.704 0.737 1 0.0
O1 O-2 -0.008 0.0052 0.618 1 0.0
V1 V+5 0.25 0.0147 0.6979 1 0.0
Mg2 Mg+2 0.25 0.31 0.9069 1 0.0
Bi1 Bi+3 0.75 -0.0089 0.90787 1 0.0
O3 O-2 0.25 0.856 0.791 1 0.0
